data_2103306
loop_
_publ_author_name
'Cole, Jacqueline M.'
'Goeta, Andr\'es E.'
'Howard, Judith A. K.'
'McIntyre, Garry J.'

_publ_section_title
;
 X-ray and neutron diffraction studies of the non-linear optical
 compounds MBANP and MBADNP at 20K: charge-density and hydrogen-bonding
 analyses
;
_journal_issue 4
_journal_name_full 'Acta Crystallographica Section B'
_journal_page_first 690
_journal_page_last 700
_journal_paper_doi 10.1107/S0108768102006109
_journal_volume 58
_journal_year 2002
_chemical_formula_sum 'C13 H12 N4 O4'
_chemical_formula_weight 288.27
_chemical_name_common methylbenzylaminodinitropyridine
_chemical_name_systematic
;
 ?
;
_space_group_IT_number 4
_symmetry_cell_setting monoclinic
_symmetry_space_group_name_Hall 'P 2yb'
_symmetry_space_group_name_H-M 'P 1 21 1'
_atom_sites_solution_hydrogens difmap
_atom_sites_solution_primary direct
_atom_sites_solution_secondary difmap
_audit_creation_method SHELXL-97
_cell_angle_alpha 90.00
_cell_angle_beta 93.98(2)
_cell_angle_gamma 90.00
_cell_formula_units_Z 2
_cell_length_a 8.352(3)
_cell_length_b 8.570(3)
_cell_length_c 8.909(4)
_cell_measurement_reflns_used 4
_cell_measurement_temperature 20.0(2)
_cell_measurement_theta_max 12
_cell_measurement_theta_min 10
_cell_volume 636.1(4)
_computing_cell_refinement 'local program'
_computing_data_collection 'local program'
_computing_data_reduction 'COLL5N (Lehmann and Wilson, 1987)'
_computing_molecular_graphics 'SHELXTL-PLUS (Sheldrick, 1995)'
_computing_publication_material 'SHELXL-97 (Sheldrick, 1997)'
_computing_structure_refinement 'SHELXL-97 (Sheldrick, 1997)'
_computing_structure_solution 'SHELXS-97 (Sheldrick, 1990)'
_diffrn_ambient_temperature 20.0(2)
_diffrn_measured_fraction_theta_full 1.000
_diffrn_measured_fraction_theta_max 1.000
_diffrn_measurement_device_type 'Fddd cryo-diffractometer at Durham, UK'
_diffrn_measurement_method '\w scans'
_diffrn_radiation_monochromator graphite
_diffrn_radiation_source Rotating-anode
_diffrn_radiation_type MoK\a
_diffrn_radiation_wavelength 0.71073
_diffrn_reflns_av_R_equivalents 0.0203
_diffrn_reflns_av_sigmaI/netI 0.0246
_diffrn_reflns_limit_h_max 15
_diffrn_reflns_limit_h_min -15
_diffrn_reflns_limit_k_max 15
_diffrn_reflns_limit_k_min -15
_diffrn_reflns_limit_l_max 16
_diffrn_reflns_limit_l_min -16
_diffrn_reflns_number 16427
_diffrn_reflns_theta_full 39.97
_diffrn_reflns_theta_max 39.97
_diffrn_reflns_theta_min 2.29
_diffrn_standards_decay_% 0
_diffrn_standards_interval_count 146
_diffrn_standards_number 4
_exptl_absorpt_coefficient_mu 0.115
_exptl_absorpt_correction_T_max 0.9822
_exptl_absorpt_correction_T_min 0.9774
_exptl_absorpt_correction_type integration
_exptl_absorpt_process_details 'Gaussian integration (Coppens et al, 1965)'
_exptl_crystal_colour yellow
_exptl_crystal_density_diffrn 1.505
_exptl_crystal_density_method 'not measured'
_exptl_crystal_description block
_exptl_crystal_F_000 300
_exptl_crystal_size_max 0.30
_exptl_crystal_size_mid 0.26
_exptl_crystal_size_min 0.20
_refine_diff_density_max 0.610
_refine_diff_density_min -0.265
_refine_ls_abs_structure_details
;
Flack H D (1983), Acta Cryst. A39, 876-881
The absolute structure is known a priori from the reagents used in
the synthesis (see paper).
;
_refine_ls_abs_structure_Flack 0.8(4)
_refine_ls_extinction_method none
_refine_ls_goodness_of_fit_ref 0.989
_refine_ls_hydrogen_treatment refall
_refine_ls_matrix_type full
_refine_ls_number_parameters 238
_refine_ls_number_reflns 7873
_refine_ls_number_restraints 1
_refine_ls_restrained_S_all 0.989
_refine_ls_R_factor_all 0.0347
_refine_ls_R_factor_gt 0.0333
_refine_ls_shift/su_max 0.001
_refine_ls_shift/su_mean 0.000
_refine_ls_structure_factor_coef Fsqd
_refine_ls_weighting_details 'calc w=1/[\s^2^(Fo^2^)+(0.1000P)^2^+0.0000P] where P=(Fo^2^+2Fc^2^)/3'
_refine_ls_weighting_scheme calc
_refine_ls_wR_factor_gt 0.1124
_refine_ls_wR_factor_ref 0.1146
_reflns_number_gt 7613
_reflns_number_total 7873
_reflns_threshold_expression >2sigma(I)
_cod_data_source_file an0602.cif
_cod_data_source_block MBADNPX
_cod_original_sg_symbol_H-M P2(1)
_cod_database_code 2103306

loop_
_symmetry_equiv_pos_as_xyz
'x, y, z'
'-x, y+1/2, -z'

loop_
_atom_site_label
_atom_site_fract_x
_atom_site_fract_y
_atom_site_fract_z
_atom_site_U_iso_or_equiv
_atom_site_adp_type
_atom_site_calc_flag
_atom_site_occupancy
_atom_site_type_symbol
O1 -0.15648(6) 0.96551(7) 0.73211(6) 0.01176(9) Uani d 1 O
O2 -0.01934(7) 1.06874(7) 0.55883(6) 0.01235(9) Uani d 1 O
O3 0.51597(7) 0.89231(7) 0.49339(6) 0.01130(9) Uani d 1 O
O4 0.61185(6) 0.69626(7) 0.62699(6) 0.01120(9) Uani d 1 O
N1 -0.08107(7) 0.67476(7) 0.82450(6) 0.00877(8) Uani d 1 N
H1N -0.164(2) 0.742(2) 0.8061(19) 0.018(4) Uiso d 1 H
N2 0.17858(7) 0.60322(7) 0.78756(6) 0.00886(8) Uani d 1 N
N3 -0.03936(7) 0.96739(7) 0.65346(6) 0.00845(8) Uani d 1 N
N4 0.50111(6) 0.78433(7) 0.58295(6) 0.00827(8) Uani d 1 N
C1 -0.24422(7) 0.55578(8) 1.00655(7) 0.00819(9) Uani d 1 C
C2 -0.38688(8) 0.47035(8) 1.00010(7) 0.00953(9) Uani d 1 C
H2 -0.4060(19) 0.397(2) 0.9235(16) 0.013(3) Uiso d 1 H
C3 -0.50551(8) 0.50300(8) 1.09942(7) 0.01011(10) Uani d 1 C
H3 -0.6058(18) 0.447(2) 1.0900(16) 0.014(3) Uiso d 1 H
C4 -0.48067(8) 0.61837(8) 1.20847(7) 0.00994(10) Uani d 1 C
H4 -0.565(2) 0.643(2) 1.2752(17) 0.018(3) Uiso d 1 H
C5 -0.33707(8) 0.70299(8) 1.21699(7) 0.01017(10) Uani d 1 C
H5 -0.3217(17) 0.790(2) 1.2959(15) 0.013(3) Uiso d 1 H
C6 -0.22103(8) 0.67317(8) 1.11588(7) 0.00942(9) Uani d 1 C
H6 -0.1242(18) 0.734(2) 1.1210(15) 0.016(3) Uiso d 1 H
C7 -0.11271(7) 0.52580(8) 0.89942(7) 0.00802(9) Uani d 1 C
H7 -0.0208(17) 0.497(2) 0.9604(14) 0.011(3) Uiso d 1 H
C8 -0.15248(8) 0.39822(8) 0.78313(7) 0.01029(10) Uani d 1 C
H8A -0.1605(19) 0.297(2) 0.8342(18) 0.020(4) Uiso d 1 H
H8B -0.054(2) 0.386(2) 0.7126(16) 0.024(4) Uiso d 1 H
H8C -0.2596(18) 0.428(2) 0.7189(16) 0.018(4) Uiso d 1 H
C9 0.05719(7) 0.70826(8) 0.76395(7) 0.00780(9) Uani d 1 C
C10 0.08164(7) 0.84630(8) 0.67686(7) 0.00786(9) Uani d 1 C
C11 0.22560(8) 0.87036(7) 0.61288(7) 0.00809(9) Uani d 1 C
H11 0.250(2) 0.963(3) 0.5622(17) 0.027(4) Uiso d 1 H
C12 0.34521(7) 0.76037(7) 0.64038(7) 0.00812(9) Uani d 1 C
C13 0.31782(8) 0.62998(8) 0.72973(7) 0.00895(9) Uani d 1 C
H13 0.4066(19) 0.556(2) 0.7516(15) 0.017(3) Uiso d 1 H

loop_
_atom_site_aniso_label
_atom_site_aniso_U_11
_atom_site_aniso_U_22
_atom_site_aniso_U_33
_atom_site_aniso_U_12
_atom_site_aniso_U_13
_atom_site_aniso_U_23
O1 0.01004(18) 0.01083(19) 0.0150(2) 0.00199(15) 0.00524(15) 0.00194(16)
O2 0.0141(2) 0.01053(19) 0.01266(19) 0.00230(16) 0.00249(15) 0.00519(16)
O3 0.0124(2) 0.01058(19) 0.01131(18) -0.00007(16) 0.00365(14) 0.00289(15)
O4 0.00880(18) 0.01028(19) 0.0145(2) 0.00173(15) 0.00053(14) 0.00138(16)
N1 0.00862(18) 0.00752(19) 0.01038(19) 0.00028(15) 0.00225(15) 0.00205(15)
N2 0.00833(18) 0.00780(19) 0.01059(19) 0.00079(15) 0.00171(14) 0.00115(16)
N3 0.00894(18) 0.00714(18) 0.00932(18) 0.00076(15) 0.00099(14) -0.00006(15)
N4 0.00837(18) 0.00788(19) 0.00866(17) 0.00040(15) 0.00126(14) -0.00059(15)
C1 0.0087(2) 0.0076(2) 0.00837(19) -0.00015(16) 0.00117(15) -0.00006(16)
C2 0.0097(2) 0.0098(2) 0.0091(2) -0.00144(18) 0.00098(16) -0.00049(18)
C3 0.0093(2) 0.0106(2) 0.0105(2) -0.00107(18) 0.00177(17) -0.00033(18)
C4 0.0102(2) 0.0099(2) 0.0099(2) 0.00067(18) 0.00220(16) 0.00031(18)
C5 0.0120(2) 0.0083(2) 0.0104(2) 0.00031(18) 0.00205(17) -0.00059(18)
C6 0.0096(2) 0.0086(2) 0.0102(2) -0.00105(17) 0.00139(16) -0.00105(17)
C7 0.0087(2) 0.0069(2) 0.0085(2) -0.00009(16) 0.00134(15) 0.00042(16)
C8 0.0112(2) 0.0093(2) 0.0106(2) -0.00025(18) 0.00176(18) -0.00148(18)
C9 0.00818(19) 0.0073(2) 0.00802(19) -0.00015(16) 0.00104(15) 0.00029(16)
C10 0.0084(2) 0.0068(2) 0.00844(19) 0.00085(16) 0.00094(15) 0.00053(16)
C11 0.00839(19) 0.0076(2) 0.00835(19) 0.00010(16) 0.00112(15) 0.00035(16)
C12 0.00795(19) 0.0075(2) 0.0091(2) -0.00028(17) 0.00158(15) 0.00024(17)
C13 0.0084(2) 0.0082(2) 0.0104(2) 0.00043(17) 0.00146(16) 0.00099(17)

loop_
_atom_type_symbol
_atom_type_description
_atom_type_scat_dispersion_real
_atom_type_scat_dispersion_imag
_atom_type_scat_source
C C 0.0033 0.0016 'International Tables Vol C Tables 4.2.6.8 and 6.1.1.4'
H H 0.0000 0.0000 'International Tables Vol C Tables 4.2.6.8 and 6.1.1.4'
N N 0.0061 0.0033 'International Tables Vol C Tables 4.2.6.8 and 6.1.1.4'
O O 0.0106 0.0060 'International Tables Vol C Tables 4.2.6.8 and 6.1.1.4'

loop_
_geom_angle_atom_site_label_1
_geom_angle_atom_site_label_2
_geom_angle_atom_site_label_3
_geom_angle
C9 N1 C7 123.73(6)
C9 N1 H1N 117.3(11)
C7 N1 H1N 118.4(11)
C13 N2 C9 119.35(6)
O2 N3 O1 123.07(6)
O2 N3 C10 118.44(6)
O1 N3 C10 118.48(6)
O3 N4 O4 123.81(6)
O3 N4 C12 117.95(6)
O4 N4 C12 118.24(6)
C2 C1 C6 118.72(6)
C2 C1 C7 122.35(6)
C6 C1 C7 118.93(6)
C1 C2 C3 120.52(6)
C1 C2 H2 119.1(9)
C3 C2 H2 120.2(9)
C4 C3 C2 120.32(6)
C4 C3 H3 120.1(9)
C2 C3 H3 119.5(9)
C3 C4 C5 119.47(6)
C3 C4 H4 119.9(10)
C5 C4 H4 120.6(10)
C6 C5 C4 120.16(6)
C6 C5 H5 121.1(8)
C4 C5 H5 118.6(8)
C5 C6 C1 120.78(6)
C5 C6 H6 119.5(9)
C1 C6 H6 119.8(9)
N1 C7 C1 107.28(5)
N1 C7 C8 110.52(6)
C1 C7 C8 114.38(6)
N1 C7 H7 108.8(10)
C1 C7 H7 106.1(8)
C8 C7 H7 109.6(10)
C7 C8 H8A 109.6(10)
C7 C8 H8B 109.2(10)
H8A C8 H8B 105.2(15)
C7 C8 H8C 109.4(10)
H8A C8 H8C 112.1(14)
H8B C8 H8C 111.1(11)
N1 C9 N2 116.73(6)
N1 C9 C10 123.56(6)
N2 C9 C10 119.71(6)
C11 C10 C9 120.40(6)
C11 C10 N3 116.79(6)
C9 C10 N3 122.80(6)
C10 C11 C12 117.64(6)
C10 C11 H11 123.0(11)
C12 C11 H11 119.0(11)
C11 C12 C13 120.02(6)
C11 C12 N4 119.84(6)
C13 C12 N4 120.07(6)
N2 C13 C12 122.82(6)
N2 C13 H13 118.7(10)
C12 C13 H13 118.5(10)

loop_
_geom_bond_atom_site_label_1
_geom_bond_atom_site_label_2
_geom_bond_distance
O1 N3 1.2422(8)
O2 N3 1.2299(8)
O3 N4 1.2338(8)
O4 N4 1.2364(8)
N1 C9 1.3391(9)
N1 C7 1.4729(10)
N1 H1N 0.903(18)
N2 C13 1.3242(9)
N2 C9 1.3612(9)
N3 C10 1.4534(9)
N4 C12 1.4463(9)
C1 C2 1.3962(10)
C1 C6 1.4042(10)
C1 C7 1.5261(10)
C2 C3 1.4017(10)
C2 H2 0.934(16)
C3 C4 1.3916(10)
C3 H3 0.966(16)
C4 C5 1.3990(10)
C4 H4 0.975(17)
C5 C6 1.3919(10)
C5 H5 1.026(16)
C6 H6 0.961(17)
C7 C8 1.5269(10)
C7 H7 0.942(14)
C8 H8A 0.98(2)
C8 H8B 1.074(15)
C8 H8C 1.058(15)
C9 C10 1.4371(10)
C10 C11 1.3814(10)
C11 C12 1.3829(10)
C11 H11 0.94(2)
C12 C13 1.4000(10)
C13 H13 0.986(17)

loop_
_cod_related_entry_id
_cod_related_entry_database
_cod_related_entry_code
1 ChemSpider 21186293
